data_2232962
loop_
_publ_author_name
'Shi, Yao-Cheng'
'Lai, Liang'
'Shen, Wen-Bin'
'Yuan, Li-Min'

_publ_section_title
;
 Undecacarbonyl-\m~2~-methanethiolato-\m~2~-[(pyridin-2-yl)methanethiolato]-\m~4~-sulfido-tetrairon(II)(2
 <i>Fe</i>---<i>Fe</i>)
;
_journal_coeditor_code TK5011
_journal_issue 12
_journal_name_full 'Acta Crystallographica Section E'
_journal_page_first m1763
_journal_paper_doi 10.1107/S1600536811047751
_journal_volume 67
_journal_year 2011
_chemical_formula_iupac '[Fe4 (C6 H6 N S) (C H3 S) S (C O)11]'
_chemical_formula_moiety 'C18 H9 Fe4 N O11 S3'
_chemical_formula_sum 'C18 H9 Fe4 N O11 S3'
_chemical_formula_weight 734.87
_chemical_name_systematic
;
Undecacarbonyl-\m~2~-methanethiolato-\m~2~-[(pyridin-2-yl)methanethiolato]-
\m~4~-sulfido-tetrairon(II)(2 <i>Fe</i>---<i>Fe</i>)
;
_space_group_IT_number 14
_symmetry_cell_setting monoclinic
_symmetry_space_group_name_Hall '-P 2yn'
_symmetry_space_group_name_H-M 'P 1 21/n 1'
_atom_sites_solution_hydrogens geom
_atom_sites_solution_primary direct
_atom_sites_solution_secondary difmap
_audit_creation_method SHELXL-97
_cell_angle_alpha 90.00
_cell_angle_beta 98.3238(12)
_cell_angle_gamma 90.00
_cell_formula_units_Z 4
_cell_length_a 9.1253(3)
_cell_length_b 28.9515(15)
_cell_length_c 10.0376(11)
_cell_measurement_reflns_used 4914
_cell_measurement_temperature 296
_cell_measurement_theta_max 27.87
_cell_measurement_theta_min 2.17
_cell_volume 2623.9(3)
_computing_cell_refinement 'SAINT-Plus (Bruker, 2003)'
_computing_data_collection 'SMART (Bruker, 2002)'
_computing_data_reduction 'SAINT-Plus (Bruker, 2003)'
_computing_molecular_graphics 'PLATON (Spek, 2009) and WinGX (Farrugia, 1999)'
_computing_publication_material 'publCIF (Westrip, 2010)'
_computing_structure_refinement 'SHELXTL (Sheldrick, 2008)'
_computing_structure_solution 'SIR2004 (Burla <i>et al.</i>, 2005)'
_diffrn_ambient_temperature 296
_diffrn_measured_fraction_theta_full 0.990
_diffrn_measured_fraction_theta_max 0.990
_diffrn_measurement_device_type 'Bruker SMART APEX CCD'
_diffrn_measurement_method '\w and \f'
_diffrn_radiation_monochromator graphite
_diffrn_radiation_source 'fine-focus sealed tube'
_diffrn_radiation_type MoK\a
_diffrn_radiation_wavelength 0.71073
_diffrn_reflns_av_R_equivalents 0.0319
_diffrn_reflns_av_sigmaI/netI 0.0329
_diffrn_reflns_limit_h_max 11
_diffrn_reflns_limit_h_min -11
_diffrn_reflns_limit_k_max 37
_diffrn_reflns_limit_k_min -36
_diffrn_reflns_limit_l_max 13
_diffrn_reflns_limit_l_min -12
_diffrn_reflns_number 22650
_diffrn_reflns_theta_full 27.82
_diffrn_reflns_theta_max 27.82
_diffrn_reflns_theta_min 2.17
_exptl_absorpt_coefficient_mu 2.461
_exptl_absorpt_correction_T_max 0.684
_exptl_absorpt_correction_T_min 0.628
_exptl_absorpt_correction_type multi-scan
_exptl_absorpt_process_details '(SADABS; Sheldrick, 2004)'
_exptl_crystal_colour Red
_exptl_crystal_density_diffrn 1.860
_exptl_crystal_density_method 'not measured'
_exptl_crystal_description Block
_exptl_crystal_F_000 1456
_exptl_crystal_size_max 0.19
_exptl_crystal_size_mid 0.16
_exptl_crystal_size_min 0.15
_refine_diff_density_max 0.447
_refine_diff_density_min -0.503
_refine_ls_extinction_method none
_refine_ls_goodness_of_fit_ref 1.185
_refine_ls_hydrogen_treatment constr
_refine_ls_matrix_type full
_refine_ls_number_parameters 335
_refine_ls_number_reflns 6151
_refine_ls_number_restraints 0
_refine_ls_restrained_S_all 1.185
_refine_ls_R_factor_all 0.0677
_refine_ls_R_factor_gt 0.0490
_refine_ls_shift/su_max 0.000
_refine_ls_shift/su_mean 0.000
_refine_ls_structure_factor_coef Fsqd
_refine_ls_weighting_details 'calc w=1/[\s^2^(Fo^2^)+(0.0000P)^2^+7.4281P] where P=(Fo^2^+2Fc^2^)/3'
_refine_ls_weighting_scheme calc
_refine_ls_wR_factor_gt 0.0873
_refine_ls_wR_factor_ref 0.0932
_reflns_number_gt 4914
_reflns_number_total 6151
_reflns_threshold_expression I>2\s(I)
_cod_data_source_file tk5011.cif
_cod_data_source_block I
_cod_original_sg_symbol_H-M 'P 21/n'
_cod_database_code 2232962
_cod_database_fobs_code 2232962

loop_
_symmetry_equiv_pos_as_xyz
'x, y, z'
'-x+1/2, y+1/2, -z+1/2'
'-x, -y, -z'
'x-1/2, -y-1/2, z-1/2'

loop_
_atom_site_type_symbol
_atom_site_label
_atom_site_fract_x
_atom_site_fract_y
_atom_site_fract_z
_atom_site_U_iso_or_equiv
_atom_site_adp_type
_atom_site_calc_flag
_atom_site_refinement_flags
_atom_site_occupancy
_atom_site_symmetry_multiplicity
C C1 0.3087(6) 0.1314(2) -0.0125(5) 0.0612(15) Uani d . 1 1
C C2 0.1355(7) 0.1881(2) 0.1127(5) 0.0654(16) Uani d . 1 1
C C3 0.1362(6) 0.0911(2) 0.1218(5) 0.0624(15) Uani d . 1 1
C C4 0.6043(5) 0.09347(17) 0.4471(5) 0.0459(11) Uani d . 1 1
C C5 0.3874(5) 0.04298(17) 0.3159(5) 0.0454(11) Uani d . 1 1
C C6 0.2725(5) 0.23874(17) 0.4290(5) 0.0473(11) Uani d . 1 1
C C7 0.4244(6) 0.17741(18) 0.6064(5) 0.0492(12) Uani d . 1 1
C C8 0.1887(6) 0.20957(17) 0.6739(5) 0.0522(12) Uani d . 1 1
C C9 0.0277(5) 0.1125(2) 0.6643(5) 0.0543(13) Uani d . 1 1
C C10 0.2578(6) 0.07232(18) 0.5986(5) 0.0492(12) Uani d . 1 1
C C11 -0.0013(6) 0.06344(19) 0.4274(6) 0.0553(13) Uani d . 1 1
C C12 -0.1349(6) 0.1994(2) 0.5184(6) 0.0664(16) Uani d . 1 1
H H12A -0.2317 0.1881 0.4837 0.100 Uiso calc R 1 1
H H12B -0.1330 0.2324 0.5089 0.100 Uiso calc R 1 1
H H12C -0.1116 0.1914 0.6119 0.100 Uiso calc R 1 1
C C13 0.6172(6) 0.16550(17) 0.1184(6) 0.0591(15) Uani d . 1 1
H H13A 0.5847 0.1828 0.0368 0.071 Uiso calc R 1 1
H H13B 0.7106 0.1785 0.1601 0.071 Uiso calc R 1 1
C C14 0.6407(5) 0.11606(17) 0.0822(5) 0.0463(11) Uani d . 1 1
C C15 0.7145(6) 0.1058(2) -0.0263(5) 0.0627(15) Uani d . 1 1
H H15 0.7458 0.1294 -0.0782 0.075 Uiso calc R 1 1
C C16 0.7408(6) 0.0605(2) -0.0560(6) 0.0666(16) Uani d . 1 1
H H16 0.7893 0.0530 -0.1284 0.080 Uiso calc R 1 1
C C17 0.6937(6) 0.0267(2) 0.0236(6) 0.0659(16) Uani d . 1 1
H H17 0.7109 -0.0043 0.0062 0.079 Uiso calc R 1 1
C C18 0.6214(5) 0.03872(17) 0.1287(5) 0.0510(12) Uani d . 1 1
H H18 0.5920 0.0153 0.1823 0.061 Uiso calc R 1 1
Fe Fe1 0.25779(7) 0.13887(2) 0.14905(6) 0.04061(16) Uani d . 1 1
Fe Fe2 0.46539(6) 0.09889(2) 0.30222(6) 0.03290(14) Uani d . 1 1
Fe Fe3 0.24023(7) 0.18660(2) 0.52126(6) 0.03460(15) Uani d . 1 1
Fe Fe4 0.11363(7) 0.10806(2) 0.51490(6) 0.03607(15) Uani d . 1 1
N N1 0.5907(4) 0.08240(13) 0.1587(4) 0.0406(9) Uani d . 1 1
O O1 0.3419(5) 0.1255(2) -0.1178(4) 0.1053(19) Uani d . 1 1
O O2 0.0599(6) 0.21896(19) 0.0902(5) 0.114(2) Uani d . 1 1
O O3 0.0630(6) 0.05878(19) 0.1038(5) 0.1026(17) Uani d . 1 1
O O4 0.6892(4) 0.08923(15) 0.5427(4) 0.0741(12) Uani d . 1 1
O O5 0.3306(5) 0.00851(13) 0.3287(5) 0.0763(12) Uani d . 1 1
O O6 0.2891(5) 0.27134(13) 0.3701(4) 0.0717(12) Uani d . 1 1
O O7 0.5400(4) 0.17148(16) 0.6638(4) 0.0743(12) Uani d . 1 1
O O8 0.1601(5) 0.22297(15) 0.7736(4) 0.0820(13) Uani d . 1 1
O O9 -0.0211(5) 0.11492(18) 0.7626(4) 0.0858(14) Uani d . 1 1
O O10 0.3524(5) 0.05028(16) 0.6518(4) 0.0795(13) Uani d . 1 1
O O11 -0.0745(5) 0.03477(16) 0.3740(5) 0.0909(15) Uani d . 1 1
S S1 0.48087(14) 0.17202(4) 0.23270(12) 0.0434(3) Uani d . 1 1
S S2 0.26921(11) 0.13019(3) 0.37332(9) 0.0301(2) Uani d . 1 1
S S3 0.00216(12) 0.17347(4) 0.42431(12) 0.0420(3) Uani d . 1 1

loop_
_atom_site_aniso_label
_atom_site_aniso_U_11
_atom_site_aniso_U_22
_atom_site_aniso_U_33
_atom_site_aniso_U_12
_atom_site_aniso_U_13
_atom_site_aniso_U_23
C1 0.048(3) 0.090(4) 0.045(3) 0.015(3) 0.005(2) 0.003(3)
C2 0.072(4) 0.078(4) 0.046(3) 0.029(3) 0.011(3) 0.010(3)
C3 0.056(3) 0.082(4) 0.046(3) 0.003(3) -0.002(2) -0.012(3)
C4 0.038(2) 0.048(3) 0.054(3) 0.002(2) 0.014(2) 0.006(2)
C5 0.046(3) 0.042(3) 0.052(3) 0.006(2) 0.017(2) -0.002(2)
C6 0.051(3) 0.044(3) 0.049(3) 0.000(2) 0.015(2) -0.005(2)
C7 0.046(3) 0.055(3) 0.047(3) -0.008(2) 0.009(2) -0.010(2)
C8 0.066(3) 0.043(3) 0.047(3) 0.009(2) 0.007(2) -0.004(2)
C9 0.043(3) 0.071(4) 0.051(3) 0.004(3) 0.016(2) 0.008(3)
C10 0.051(3) 0.051(3) 0.049(3) 0.000(2) 0.019(2) 0.011(2)
C11 0.049(3) 0.057(3) 0.060(3) -0.005(3) 0.009(2) 0.007(3)
C12 0.046(3) 0.077(4) 0.082(4) 0.021(3) 0.026(3) 0.002(3)
C13 0.070(4) 0.046(3) 0.073(4) 0.000(3) 0.048(3) 0.009(3)
C14 0.041(2) 0.052(3) 0.050(3) -0.002(2) 0.020(2) 0.001(2)
C15 0.068(4) 0.072(4) 0.057(3) -0.010(3) 0.040(3) -0.002(3)
C16 0.064(4) 0.084(4) 0.060(3) -0.011(3) 0.035(3) -0.017(3)
C17 0.060(3) 0.061(4) 0.084(4) 0.002(3) 0.035(3) -0.023(3)
C18 0.050(3) 0.045(3) 0.062(3) 0.012(2) 0.020(2) 0.002(2)
Fe1 0.0455(4) 0.0488(4) 0.0281(3) 0.0108(3) 0.0070(3) 0.0025(3)
Fe2 0.0319(3) 0.0332(3) 0.0354(3) 0.0025(3) 0.0108(2) 0.0028(2)
Fe3 0.0368(3) 0.0362(3) 0.0321(3) 0.0000(3) 0.0092(2) -0.0026(3)
Fe4 0.0322(3) 0.0404(4) 0.0369(3) -0.0024(3) 0.0095(2) 0.0050(3)
N1 0.0370(19) 0.044(2) 0.043(2) 0.0056(17) 0.0139(16) 0.0025(17)
O1 0.092(3) 0.195(6) 0.031(2) 0.030(4) 0.017(2) -0.013(3)
O2 0.141(5) 0.116(4) 0.082(3) 0.084(4) 0.005(3) 0.023(3)
O3 0.099(4) 0.106(4) 0.097(4) -0.039(3) -0.005(3) -0.024(3)
O4 0.050(2) 0.095(3) 0.071(3) 0.008(2) -0.015(2) 0.015(2)
O5 0.089(3) 0.041(2) 0.106(3) -0.012(2) 0.038(3) -0.003(2)
O6 0.100(3) 0.048(2) 0.072(3) -0.001(2) 0.027(2) 0.014(2)
O7 0.043(2) 0.100(3) 0.074(3) -0.002(2) -0.0098(19) -0.012(2)
O8 0.118(4) 0.085(3) 0.046(2) 0.024(3) 0.024(2) -0.017(2)
O9 0.075(3) 0.133(4) 0.058(2) -0.004(3) 0.038(2) 0.008(3)
O10 0.067(3) 0.093(3) 0.077(3) 0.027(2) 0.009(2) 0.041(2)
O11 0.086(3) 0.078(3) 0.103(4) -0.035(3) -0.005(3) -0.014(3)
S1 0.0511(7) 0.0349(6) 0.0489(7) -0.0006(5) 0.0225(5) 0.0025(5)
S2 0.0304(5) 0.0326(5) 0.0282(5) 0.0010(4) 0.0069(4) 0.0013(4)
S3 0.0349(6) 0.0500(7) 0.0420(6) 0.0060(5) 0.0083(5) 0.0020(5)

loop_
_atom_type_symbol
_atom_type_description
_atom_type_scat_dispersion_real
_atom_type_scat_dispersion_imag
_atom_type_scat_source
C C 0.0033 0.0016 'International Tables Vol C Tables 4.2.6.8 and 6.1.1.4'
H H 0.0000 0.0000 'International Tables Vol C Tables 4.2.6.8 and 6.1.1.4'
N N 0.0061 0.0033 'International Tables Vol C Tables 4.2.6.8 and 6.1.1.4'
O O 0.0106 0.0060 'International Tables Vol C Tables 4.2.6.8 and 6.1.1.4'
S S 0.1246 0.1234 'International Tables Vol C Tables 4.2.6.8 and 6.1.1.4'
Fe Fe 0.3463 0.8444 'International Tables Vol C Tables 4.2.6.8 and 6.1.1.4'

loop_
_geom_angle_atom_site_label_1
_geom_angle_atom_site_label_2
_geom_angle_atom_site_label_3
_geom_angle
O1 C1 Fe1 178.5(6)
O2 C2 Fe1 179.6(7)
O3 C3 Fe1 176.7(6)
O4 C4 Fe2 177.3(5)
O5 C5 Fe2 175.5(4)
O6 C6 Fe3 178.3(5)
O7 C7 Fe3 178.1(5)
O8 C8 Fe3 177.2(5)
O9 C9 Fe4 177.0(5)
O10 C10 Fe4 178.4(5)
O11 C11 Fe4 178.7(5)
S3 C12 H12A 109.5
S3 C12 H12B 109.5
H12A C12 H12B 109.5
S3 C12 H12C 109.5
H12A C12 H12C 109.5
H12B C12 H12C 109.5
C14 C13 S1 112.8(3)
C14 C13 H13A 109.0
S1 C13 H13A 109.0
C14 C13 H13B 109.0
S1 C13 H13B 109.0
H13A C13 H13B 107.8
N1 C14 C15 121.9(5)
N1 C14 C13 118.4(4)
C15 C14 C13 119.7(4)
C16 C15 C14 119.6(5)
C16 C15 H15 120.2
C14 C15 H15 120.2
C15 C16 C17 118.4(5)
C15 C16 H16 120.8
C17 C16 H16 120.8
C18 C17 C16 119.5(5)
C18 C17 H17 120.2
C16 C17 H17 120.2
N1 C18 C17 123.7(5)
N1 C18 H18 118.2
C17 C18 H18 118.2
C1 Fe1 C3 90.3(3)
C1 Fe1 C2 98.5(2)
C3 Fe1 C2 103.2(3)
C1 Fe1 S2 157.68(18)
C3 Fe1 S2 90.26(18)
C2 Fe1 S2 103.12(17)
C1 Fe1 S1 92.86(19)
C3 Fe1 S1 152.38(19)
C2 Fe1 S1 103.4(2)
S2 Fe1 S1 76.76(4)
C1 Fe1 Fe2 103.19(17)
C3 Fe1 Fe2 97.69(19)
C2 Fe1 Fe2 149.67(19)
S2 Fe1 Fe2 54.66(3)
S1 Fe1 Fe2 54.91(4)
C5 Fe2 C4 95.8(2)
C5 Fe2 N1 96.52(18)
C4 Fe2 N1 98.67(18)
C5 Fe2 S2 89.81(15)
C4 Fe2 S2 106.51(15)
N1 Fe2 S2 153.28(11)
C5 Fe2 S1 157.93(16)
C4 Fe2 S1 105.45(16)
N1 Fe2 S1 86.20(11)
S2 Fe2 S1 78.70(4)
C5 Fe2 Fe1 100.93(16)
C4 Fe2 Fe1 155.39(16)
N1 Fe2 Fe1 97.22(11)
S2 Fe2 Fe1 56.06(3)
S1 Fe2 Fe1 57.03(4)
C7 Fe3 C8 89.5(2)
C7 Fe3 C6 99.0(2)
C8 Fe3 C6 102.1(2)
C7 Fe3 S2 90.87(16)
C8 Fe3 S2 154.62(17)
C6 Fe3 S2 102.91(15)
C7 Fe3 S3 161.59(17)
C8 Fe3 S3 94.30(18)
C6 Fe3 S3 97.79(16)
S2 Fe3 S3 78.05(4)
C7 Fe3 Fe4 105.66(17)
C8 Fe3 Fe4 100.27(17)
C6 Fe3 Fe4 146.63(16)
S2 Fe3 Fe4 55.34(3)
S3 Fe3 Fe4 55.93(4)
C10 Fe4 C9 91.7(2)
C10 Fe4 C11 98.7(2)
C9 Fe4 C11 99.4(2)
C10 Fe4 S2 88.43(15)
C9 Fe4 S2 154.46(19)
C11 Fe4 S2 105.78(17)
C10 Fe4 S3 157.89(17)
C9 Fe4 S3 92.88(18)
C11 Fe4 S3 101.88(17)
S2 Fe4 S3 78.25(4)
C10 Fe4 Fe3 101.82(17)
C9 Fe4 Fe3 99.59(18)
C11 Fe4 Fe3 151.45(17)
S2 Fe4 Fe3 55.55(3)
S3 Fe4 Fe3 56.08(4)
C18 N1 C14 116.8(4)
C18 N1 Fe2 122.8(3)
C14 N1 Fe2 120.3(3)
C13 S1 Fe2 100.25(17)
C13 S1 Fe1 112.1(2)
Fe2 S1 Fe1 68.06(4)
Fe2 S2 Fe4 134.64(5)
Fe2 S2 Fe3 133.46(5)
Fe2 S2 Fe1 69.28(4)
Fe4 S2 Fe3 69.11(4)
Fe4 S2 Fe1 136.32(5)
Fe3 S2 Fe1 125.89(5)
C12 S3 Fe4 115.7(2)
C12 S3 Fe3 113.0(2)
Fe4 S3 Fe3 67.98(4)

loop_
_geom_bond_atom_site_label_1
_geom_bond_atom_site_label_2
_geom_bond_distance
_geom_bond_publ_flag
C1 O1 1.153(6) ?
C1 Fe1 1.764(5) ?
C2 O2 1.132(6) ?
C2 Fe1 1.814(6) ?
C3 O3 1.150(7) ?
C3 Fe1 1.768(6) ?
C4 O4 1.150(6) ?
C4 Fe2 1.792(5) ?
C5 O5 1.140(6) ?
C5 Fe2 1.781(5) ?
C6 O6 1.135(6) ?
C6 Fe3 1.817(5) ?
C7 O7 1.140(6) ?
C7 Fe3 1.791(5) ?
C8 O8 1.138(6) ?
C8 Fe3 1.795(5) ?
C9 O9 1.142(6) ?
C9 Fe4 1.794(5) ?
C10 O10 1.142(6) ?
C10 Fe4 1.785(5) ?
C11 O11 1.148(6) ?
C11 Fe4 1.809(6) ?
C12 S3 1.834(5) ?
C12 H12A 0.9600 ?
C12 H12B 0.9600 ?
C12 H12C 0.9600 ?
C13 C14 1.500(7) ?
C13 S1 1.820(5) ?
C13 H13A 0.9700 ?
C13 H13B 0.9700 ?
C14 N1 1.360(6) ?
C14 C15 1.393(6) ?
C15 C16 1.372(8) ?
C15 H15 0.9300 ?
C16 C17 1.372(8) ?
C16 H16 0.9300 ?
C17 C18 1.368(7) ?
C17 H17 0.9300 ?
C18 N1 1.339(6) ?
C18 H18 0.9300 ?
Fe1 Fe2 2.5394(9) y
Fe1 S1 2.2968(14) y
Fe1 S2 2.2525(11) y
Fe2 S1 2.2401(13) y
Fe2 N1 2.022(3) y
Fe2 S2 2.2148(11) y
Fe3 Fe4 2.5473(9) y
Fe3 S2 2.2485(12) y
Fe3 S3 2.2801(13) y
Fe4 S2 2.2428(11) y
Fe4 S3 2.2761(13) y
